data_7718561
loop_
_publ_author_name
'Skvortsova, Sofia V.'
'Verkhov, Fyodor K.'
'Nikolaenkova, Elena B.'
'Rakhmanova, Marianna I.'
'Kokina, Tatiana E.'
'Sukhikh, Taisiya S.'
'Shekhovtsov, Nikita A.'
'Bushuev, Mark B.'

_publ_section_title
;
 Interplay of the Cu&#x22ef;Cu distance and coordination geometry as a
 factor affecting the quantum efficiency in dimeric copper(I) halide
 complexes with derivatives of 4-pyrazolylpyrimidine-2-thiol.
;
_journal_issue 22
_journal_name_full 'Dalton transactions (Cambridge, England : 2003)'
_journal_page_first 9000
_journal_page_last 9015
_journal_paper_doi 10.1039/d5dt00498e
_journal_volume 54
_journal_year 2025
_chemical_formula_moiety 'C32 H32 Cu2 I2 N8 S2'
_chemical_formula_sum 'C32 H32 Cu2 I2 N8 S2'
_chemical_formula_weight 973.65
_chemical_name_systematic bis(2-(benzylthio)-4-(3,5-dimethyl-1H-pyrazol-1-yl)pyrimidine)-bis(mu2-iodo)-di-copper(I)
_space_group_crystal_system triclinic
_space_group_IT_number 2
_space_group_name_Hall '-P 1'
_space_group_name_H-M_alt 'P -1'
_atom_sites_solution_hydrogens geom
_atom_sites_solution_primary dual
_audit_creation_date 2025-02-13
_audit_creation_method
;
Olex2 1.5
(compiled 2022.04.07 svn.rca3783a0 for OlexSys, GUI svn.r6498)
;
_audit_update_record
;
2025-02-17 deposited with the CCDC.	2025-04-23 downloaded from the CCDC.
;
_cell_angle_alpha 77.316(4)
_cell_angle_beta 70.532(4)
_cell_angle_gamma 76.891(4)
_cell_formula_units_Z 1
_cell_length_a 9.5514(10)
_cell_length_b 10.0363(12)
_cell_length_c 10.1010(10)
_cell_measurement_reflns_used 4127
_cell_measurement_temperature 150.00
_cell_measurement_theta_max 29.53
_cell_measurement_theta_min 2.64
_cell_volume 878.14(17)
_computing_cell_refinement 'Bruker SAINT'
_computing_data_collection 'Bruker APEX3'
_computing_data_reduction 'Bruker SAINT'
_computing_molecular_graphics 'Olex2 1.5 (Dolomanov et al., 2009)'
_computing_publication_material 'Olex2 1.5 (Dolomanov et al., 2009)'
_computing_structure_refinement 'SHELXL 2019/3 (Sheldrick, 2015)'
_computing_structure_solution 'SHELXT 2014/5 (Sheldrick, 2014)'
_diffrn_ambient_temperature 150.00
_diffrn_detector PIXEL
_diffrn_detector_area_resol_mean 7.41
_diffrn_detector_type 'Bruker PHOTON III area detector'
_diffrn_measured_fraction_theta_full 0.993
_diffrn_measured_fraction_theta_max 0.994
_diffrn_measurement_device 'three-circle diffractometer'
_diffrn_measurement_device_type 'Bruker D8 Venture diffractometer'
_diffrn_measurement_method '\w and \f scans'
_diffrn_radiation_monochromator 'Incoatec HELIOS multilayer mirrors'
_diffrn_radiation_type MoK\a
_diffrn_radiation_wavelength 0.71073
_diffrn_reflns_av_R_equivalents 0.0376
_diffrn_reflns_av_unetI/netI 0.0568
_diffrn_reflns_Laue_measured_fraction_full 0.993
_diffrn_reflns_Laue_measured_fraction_max 0.994
_diffrn_reflns_limit_h_max 13
_diffrn_reflns_limit_h_min -13
_diffrn_reflns_limit_k_max 14
_diffrn_reflns_limit_k_min -14
_diffrn_reflns_limit_l_max 14
_diffrn_reflns_limit_l_min -12
_diffrn_reflns_number 11341
_diffrn_reflns_point_group_measured_fraction_full 0.993
_diffrn_reflns_point_group_measured_fraction_max 0.994
_diffrn_reflns_theta_full 25.242
_diffrn_reflns_theta_max 30.535
_diffrn_reflns_theta_min 2.776
_diffrn_source 'Incoatec IuS3.0 microfocus X-ray tube'
_diffrn_source_current 1.4
_diffrn_source_power 0.07
_diffrn_source_voltage 50.0
_exptl_absorpt_coefficient_mu 3.124
_exptl_absorpt_correction_T_max 0.7461
_exptl_absorpt_correction_T_min 0.5980
_exptl_absorpt_correction_type multi-scan
_exptl_absorpt_process_details
;
SADABS-2016/2 (Bruker,2016/2) was used for absorption correction.
wR2(int) was 0.0765 before and 0.0506 after correction.
The Ratio of minimum to maximum transmission is 0.8015.
The \l/2 correction factor is Not present.
;
_exptl_crystal_colour orange
_exptl_crystal_colour_primary orange
_exptl_crystal_density_diffrn 1.841
_exptl_crystal_description block
_exptl_crystal_F_000 476
_exptl_crystal_size_max 0.1
_exptl_crystal_size_mid 0.08
_exptl_crystal_size_min 0.028
_refine_diff_density_max 0.710
_refine_diff_density_min -0.602
_refine_diff_density_rms 0.117
_refine_ls_extinction_method none
_refine_ls_goodness_of_fit_ref 1.036
_refine_ls_hydrogen_treatment constr
_refine_ls_matrix_type full
_refine_ls_number_parameters 210
_refine_ls_number_reflns 5350
_refine_ls_number_restraints 0
_refine_ls_restrained_S_all 1.036
_refine_ls_R_factor_all 0.0489
_refine_ls_R_factor_gt 0.0369
_refine_ls_shift/su_max 0.001
_refine_ls_shift/su_mean 0.000
_refine_ls_structure_factor_coef Fsqd
_refine_ls_weighting_details 'w=1/[\s^2^(Fo^2^)+(0.0172P)^2^+0.2523P] where P=(Fo^2^+2Fc^2^)/3'
_refine_ls_weighting_scheme calc
_refine_ls_wR_factor_gt 0.0650
_refine_ls_wR_factor_ref 0.0713
_reflns_Friedel_coverage 0.000
_reflns_number_gt 4298
_reflns_number_total 5350
_reflns_threshold_expression 'I > 2\s(I)'
_cod_data_source_file d5dt00498e2.cif
_cod_data_source_block cs27
_cod_depositor_comments 'Adding full bibliography for 7718557--7718562.cif.'
_cod_database_code 7718561
_shelx_shelxl_version_number 2019/3
_shelx_space_group_comment
;
The symmetry employed for this shelxl refinement is uniquely defined
by the following loop, which should always be used as a source of
symmetry information in preference to the above space-group names.
They are only intended as comments.
;
_shelx_estimated_absorpt_t_max 0.918
_shelx_estimated_absorpt_t_min 0.745
_olex2_refinement_description
;
1. Fixed Uiso
 At 1.2 times of:
  All C(H) groups, All C(H,H) groups
 At 1.5 times of:
  All C(H,H,H) groups
2.a Secondary CH2 refined with riding coordinates:
 C111(H11A,H11B)
2.b Aromatic/amide H refined with riding coordinates:
 C13(H13), C14(H14), C16(H16), C113(H113), C114(H114), C115(H115), C116(H116),
 C117(H117)
2.c Idealised Me refined as rotating group:
 C151(H15A,H15B,H15C), C171(H17A,H17B,H17C)
;
_olex2_submission_special_instructions 'No special instructions were received'

loop_
_space_group_symop_operation_xyz
'x, y, z'
'-x, -y, -z'

loop_
_atom_site_label
_atom_site_type_symbol
_atom_site_fract_x
_atom_site_fract_y
_atom_site_fract_z
_atom_site_U_iso_or_equiv
_atom_site_adp_type
_atom_site_occupancy
_atom_site_site_symmetry_order
_atom_site_calc_flag
_atom_site_refinement_flags_posn
_atom_site_refinement_flags_adp
_atom_site_refinement_flags_occupancy
_atom_site_disorder_assembly
_atom_site_disorder_group
I1 I 0.51623(2) 0.37849(2) 0.70056(2) 0.03017(7) Uani 1 1 d . . . . .
Cu1 Cu 0.65556(4) 0.51000(4) 0.46332(4) 0.02735(9) Uani 1 1 d . . . . .
S1 S 0.60169(8) 0.78013(8) 0.63107(8) 0.03051(17) Uani 1 1 d . . . . .
N1 N 0.8842(3) 0.8268(3) 0.5080(3) 0.0286(5) Uani 1 1 d . . . . .
N2 N 0.8092(2) 0.6413(2) 0.4480(2) 0.0228(5) Uani 1 1 d . . . . .
N3 N 0.9694(2) 0.4995(2) 0.2883(2) 0.0232(5) Uani 1 1 d . . . . .
N4 N 0.8578(3) 0.4201(3) 0.3324(3) 0.0262(5) Uani 1 1 d . . . . .
C11 C 0.7855(3) 0.7486(3) 0.5178(3) 0.0234(6) Uani 1 1 d . . . . .
C12 C 0.9476(3) 0.6108(3) 0.3603(3) 0.0217(5) Uani 1 1 d . . . . .
C13 C 1.0622(3) 0.6818(3) 0.3456(3) 0.0277(6) Uani 1 1 d . . . . .
H13 H 1.161838 0.657395 0.286457 0.033 Uiso 1 1 calc R U . . .
C14 C 1.0228(3) 0.7897(3) 0.4218(3) 0.0315(7) Uani 1 1 d . . . . .
H14 H 1.098513 0.841028 0.412836 0.038 Uiso 1 1 calc R U . . .
C15 C 0.9032(3) 0.3238(3) 0.2496(3) 0.0317(7) Uani 1 1 d . . . . .
C16 C 1.0442(3) 0.3417(3) 0.1492(3) 0.0336(7) Uani 1 1 d . . . . .
H16 H 1.100403 0.285916 0.077911 0.040 Uiso 1 1 calc R U . . .
C17 C 1.0849(3) 0.4541(3) 0.1735(3) 0.0276(6) Uani 1 1 d . . . . .
C111 C 0.6079(3) 0.9286(3) 0.7043(3) 0.0321(7) Uani 1 1 d . . . . .
H11A H 0.691056 0.907354 0.747544 0.039 Uiso 1 1 calc R U . . .
H11B H 0.623709 1.010130 0.628760 0.039 Uiso 1 1 calc R U . . .
C112 C 0.4580(3) 0.9568(3) 0.8156(3) 0.0247(6) Uani 1 1 d . . . . .
C113 C 0.3429(4) 1.0570(3) 0.7823(3) 0.0316(7) Uani 1 1 d . . . . .
H113 H 0.359003 1.108972 0.689309 0.038 Uiso 1 1 calc R U . . .
C114 C 0.2045(4) 1.0815(3) 0.8844(4) 0.0365(7) Uani 1 1 d . . . . .
H114 H 0.125986 1.150036 0.861186 0.044 Uiso 1 1 calc R U . . .
C115 C 0.1807(3) 1.0057(3) 1.0206(3) 0.0334(7) Uani 1 1 d . . . . .
H115 H 0.086032 1.021984 1.090627 0.040 Uiso 1 1 calc R U . . .
C116 C 0.2947(4) 0.9074(3) 1.0530(3) 0.0320(7) Uani 1 1 d . . . . .
H116 H 0.278768 0.856199 1.146279 0.038 Uiso 1 1 calc R U . . .
C117 C 0.4331(3) 0.8817(3) 0.9515(3) 0.0302(6) Uani 1 1 d . . . . .
H117 H 0.510823 0.812456 0.975129 0.036 Uiso 1 1 calc R U . . .
C151 C 0.8098(4) 0.2158(4) 0.2722(4) 0.0444(9) Uani 1 1 d . . . . .
H15A H 0.862729 0.125233 0.304703 0.067 Uiso 1 1 calc R U . . .
H15B H 0.792123 0.213421 0.182701 0.067 Uiso 1 1 calc R U . . .
H15C H 0.713123 0.237684 0.344222 0.067 Uiso 1 1 calc R U . . .
C171 C 1.2211(4) 0.5187(4) 0.0932(3) 0.0405(8) Uani 1 1 d . . . . .
H17A H 1.190843 0.618854 0.069318 0.061 Uiso 1 1 calc R U . . .
H17B H 1.272905 0.478984 0.005565 0.061 Uiso 1 1 calc R U . . .
H17C H 1.289041 0.500754 0.151767 0.061 Uiso 1 1 calc R U . . .

loop_
_atom_site_aniso_label
_atom_site_aniso_U_11
_atom_site_aniso_U_22
_atom_site_aniso_U_33
_atom_site_aniso_U_23
_atom_site_aniso_U_13
_atom_site_aniso_U_12
I1 0.02328(10) 0.03777(12) 0.02819(11) 0.00434(8) -0.00911(8) -0.00960(8)
Cu1 0.02122(17) 0.0312(2) 0.02819(19) -0.00465(15) -0.00469(15) -0.00571(15)
S1 0.0240(4) 0.0352(4) 0.0326(4) -0.0154(3) 0.0009(3) -0.0098(3)
N1 0.0238(12) 0.0325(14) 0.0319(13) -0.0101(11) -0.0053(10) -0.0093(11)
N2 0.0188(11) 0.0266(13) 0.0220(11) -0.0055(9) -0.0040(9) -0.0035(10)
N3 0.0191(11) 0.0246(12) 0.0253(12) -0.0059(10) -0.0042(9) -0.0043(10)
N4 0.0214(12) 0.0281(13) 0.0297(13) -0.0076(10) -0.0053(10) -0.0057(10)
C11 0.0200(13) 0.0269(15) 0.0206(13) -0.0037(11) -0.0033(11) -0.0029(11)
C12 0.0216(13) 0.0220(14) 0.0217(13) -0.0011(11) -0.0082(11) -0.0038(11)
C13 0.0180(13) 0.0336(17) 0.0306(15) -0.0072(13) -0.0045(12) -0.0047(12)
C14 0.0231(14) 0.0393(18) 0.0343(17) -0.0059(14) -0.0072(13) -0.0111(13)
C15 0.0293(16) 0.0327(17) 0.0348(17) -0.0105(14) -0.0089(13) -0.0045(14)
C16 0.0293(16) 0.0374(18) 0.0336(17) -0.0161(14) -0.0035(13) -0.0036(14)
C17 0.0223(14) 0.0330(17) 0.0247(14) -0.0076(12) -0.0032(12) -0.0020(12)
C111 0.0299(15) 0.0333(17) 0.0331(16) -0.0148(13) 0.0009(13) -0.0115(13)
C112 0.0259(14) 0.0240(14) 0.0262(14) -0.0100(11) -0.0039(12) -0.0081(12)
C113 0.0429(18) 0.0259(16) 0.0271(15) -0.0028(12) -0.0127(14) -0.0058(14)
C114 0.0351(17) 0.0296(17) 0.0450(19) -0.0107(15) -0.0149(15) 0.0035(14)
C115 0.0262(15) 0.0340(18) 0.0389(18) -0.0163(14) 0.0001(13) -0.0074(14)
C116 0.0359(17) 0.0324(17) 0.0245(15) -0.0031(12) -0.0030(13) -0.0096(14)
C117 0.0315(16) 0.0271(16) 0.0314(16) -0.0042(13) -0.0096(13) -0.0037(13)
C151 0.0335(18) 0.044(2) 0.059(2) -0.0265(18) -0.0028(17) -0.0111(16)
C171 0.0314(17) 0.053(2) 0.0324(17) -0.0187(16) 0.0069(14) -0.0122(16)

loop_
_atom_type_symbol
_atom_type_description
_atom_type_scat_dispersion_real
_atom_type_scat_dispersion_imag
_atom_type_scat_source
C C 0.0033 0.0016 'International Tables Vol C Tables 4.2.6.8 and 6.1.1.4'
H H 0.0000 0.0000 'International Tables Vol C Tables 4.2.6.8 and 6.1.1.4'
Cu Cu 0.3201 1.2651 'International Tables Vol C Tables 4.2.6.8 and 6.1.1.4'
I I -0.4742 1.8119 'International Tables Vol C Tables 4.2.6.8 and 6.1.1.4'
N N 0.0061 0.0033 'International Tables Vol C Tables 4.2.6.8 and 6.1.1.4'
S S 0.1246 0.1234 'International Tables Vol C Tables 4.2.6.8 and 6.1.1.4'

loop_
_geom_angle_atom_site_label_1
_geom_angle_atom_site_label_2
_geom_angle_atom_site_label_3
_geom_angle
_geom_angle_site_symmetry_1
_geom_angle_site_symmetry_3
_geom_angle_publ_flag
Cu1 I1 Cu1 67.001(15) . 2_666 ?
I1 Cu1 I1 113.001(15) . 2_666 ?
I1 Cu1 Cu1 57.505(14) . 2_666 ?
I1 Cu1 Cu1 55.496(13) 2_666 2_666 ?
N2 Cu1 I1 122.39(6) . . ?
N2 Cu1 I1 111.40(6) . 2_666 ?
N2 Cu1 Cu1 144.47(6) . 2_666 ?
N4 Cu1 I1 106.04(7) . 2_666 ?
N4 Cu1 I1 122.00(7) . . ?
N4 Cu1 Cu1 136.68(7) . 2_666 ?
N4 Cu1 N2 76.57(9) . . ?
C11 S1 C111 101.56(14) . . ?
C11 N1 C14 114.5(2) . . ?
C11 N2 Cu1 128.50(18) . . ?
C12 N2 Cu1 115.37(18) . . ?
C12 N2 C11 116.1(2) . . ?
N4 N3 C12 117.3(2) . . ?
N4 N3 C17 111.1(2) . . ?
C17 N3 C12 131.6(2) . . ?
N3 N4 Cu1 114.03(17) . . ?
C15 N4 Cu1 137.3(2) . . ?
C15 N4 N3 106.1(2) . . ?
N1 C11 S1 120.0(2) . . ?
N1 C11 N2 127.1(2) . . ?
N2 C11 S1 112.9(2) . . ?
N2 C12 N3 115.2(2) . . ?
N2 C12 C13 122.0(3) . . ?
C13 C12 N3 122.8(2) . . ?
C12 C13 H13 122.0 . . ?
C14 C13 C12 116.0(3) . . ?
C14 C13 H13 122.0 . . ?
N1 C14 C13 124.2(3) . . ?
N1 C14 H14 117.9 . . ?
C13 C14 H14 117.9 . . ?
N4 C15 C16 110.1(3) . . ?
N4 C15 C151 120.3(3) . . ?
C16 C15 C151 129.6(3) . . ?
C15 C16 H16 126.3 . . ?
C17 C16 C15 107.3(3) . . ?
C17 C16 H16 126.3 . . ?
N3 C17 C171 126.4(3) . . ?
C16 C17 N3 105.3(3) . . ?
C16 C17 C171 128.3(3) . . ?
S1 C111 H11A 110.5 . . ?
S1 C111 H11B 110.5 . . ?
H11A C111 H11B 108.7 . . ?
C112 C111 S1 106.3(2) . . ?
C112 C111 H11A 110.5 . . ?
C112 C111 H11B 110.5 . . ?
C113 C112 C111 120.4(3) . . ?
C117 C112 C111 120.3(3) . . ?
C117 C112 C113 119.4(3) . . ?
C112 C113 H113 119.9 . . ?
C114 C113 C112 120.2(3) . . ?
C114 C113 H113 119.9 . . ?
C113 C114 H114 120.0 . . ?
C113 C114 C115 120.0(3) . . ?
C115 C114 H114 120.0 . . ?
C114 C115 H115 120.2 . . ?
C116 C115 C114 119.5(3) . . ?
C116 C115 H115 120.2 . . ?
C115 C116 H116 119.6 . . ?
C115 C116 C117 120.9(3) . . ?
C117 C116 H116 119.6 . . ?
C112 C117 C116 120.0(3) . . ?
C112 C117 H117 120.0 . . ?
C116 C117 H117 120.0 . . ?
C15 C151 H15A 109.5 . . ?
C15 C151 H15B 109.5 . . ?
C15 C151 H15C 109.5 . . ?
H15A C151 H15B 109.5 . . ?
H15A C151 H15C 109.5 . . ?
H15B C151 H15C 109.5 . . ?
C17 C171 H17A 109.5 . . ?
C17 C171 H17B 109.5 . . ?
C17 C171 H17C 109.5 . . ?
H17A C171 H17B 109.5 . . ?
H17A C171 H17C 109.5 . . ?
H17B C171 H17C 109.5 . . ?

loop_
_geom_bond_atom_site_label_1
_geom_bond_atom_site_label_2
_geom_bond_distance
_geom_bond_site_symmetry_2
_geom_bond_publ_flag
I1 Cu1 2.5569(5) . ?
I1 Cu1 2.6170(4) 2_666 ?
Cu1 Cu1 2.8562(8) 2_666 ?
Cu1 N2 2.133(2) . ?
Cu1 N4 2.080(2) . ?
S1 C11 1.749(3) . ?
S1 C111 1.823(3) . ?
N1 C11 1.324(3) . ?
N1 C14 1.341(4) . ?
N2 C11 1.352(3) . ?
N2 C12 1.334(3) . ?
N3 N4 1.371(3) . ?
N3 C12 1.404(3) . ?
N3 C17 1.386(3) . ?
N4 C15 1.321(4) . ?
C12 C13 1.388(4) . ?
C13 H13 0.9500 . ?
C13 C14 1.376(4) . ?
C14 H14 0.9500 . ?
C15 C16 1.412(4) . ?
C15 C151 1.489(4) . ?
C16 H16 0.9500 . ?
C16 C17 1.367(4) . ?
C17 C171 1.489(4) . ?
C111 H11A 0.9900 . ?
C111 H11B 0.9900 . ?
C111 C112 1.509(4) . ?
C112 C113 1.389(4) . ?
C112 C117 1.385(4) . ?
C113 H113 0.9500 . ?
C113 C114 1.388(4) . ?
C114 H114 0.9500 . ?
C114 C115 1.391(5) . ?
C115 H115 0.9500 . ?
C115 C116 1.369(4) . ?
C116 H116 0.9500 . ?
C116 C117 1.387(4) . ?
C117 H117 0.9500 . ?
C151 H15A 0.9800 . ?
C151 H15B 0.9800 . ?
C151 H15C 0.9800 . ?
C171 H17A 0.9800 . ?
C171 H17B 0.9800 . ?
C171 H17C 0.9800 . ?

loop_
_geom_torsion_atom_site_label_1
_geom_torsion_atom_site_label_2
_geom_torsion_atom_site_label_3
_geom_torsion_atom_site_label_4
_geom_torsion
_geom_torsion_site_symmetry_1
_geom_torsion_site_symmetry_2
_geom_torsion_site_symmetry_3
_geom_torsion_site_symmetry_4
_geom_torsion_publ_flag
Cu1 N2 C11 S1 -1.3(3) . . . . ?
Cu1 N2 C11 N1 178.7(2) . . . . ?
Cu1 N2 C12 N3 1.9(3) . . . . ?
Cu1 N2 C12 C13 -176.2(2) . . . . ?
Cu1 N4 C15 C16 158.9(2) . . . . ?
Cu1 N4 C15 C151 -22.2(5) . . . . ?
S1 C111 C112 C113 -96.6(3) . . . . ?
S1 C111 C112 C117 82.4(3) . . . . ?
N2 C12 C13 C14 -2.9(4) . . . . ?
N3 N4 C15 C16 -1.0(3) . . . . ?
N3 N4 C15 C151 177.9(3) . . . . ?
N3 C12 C13 C14 179.2(3) . . . . ?
N4 N3 C12 N2 -10.9(3) . . . . ?
N4 N3 C12 C13 167.1(2) . . . . ?
N4 N3 C17 C16 -1.4(3) . . . . ?
N4 N3 C17 C171 176.9(3) . . . . ?
N4 C15 C16 C17 0.1(4) . . . . ?
C11 S1 C111 C112 -174.6(2) . . . . ?
C11 N1 C14 C13 1.5(4) . . . . ?
C11 N2 C12 N3 -179.6(2) . . . . ?
C11 N2 C12 C13 2.3(4) . . . . ?
C12 N2 C11 S1 -179.57(19) . . . . ?
C12 N2 C11 N1 0.4(4) . . . . ?
C12 N3 N4 Cu1 14.6(3) . . . . ?
C12 N3 N4 C15 179.8(2) . . . . ?
C12 N3 C17 C16 -179.4(3) . . . . ?
C12 N3 C17 C171 -1.1(5) . . . . ?
C12 C13 C14 N1 0.9(5) . . . . ?
C14 N1 C11 S1 177.7(2) . . . . ?
C14 N1 C11 N2 -2.3(4) . . . . ?
C15 C16 C17 N3 0.8(3) . . . . ?
C15 C16 C17 C171 -177.5(3) . . . . ?
C17 N3 N4 Cu1 -163.73(18) . . . . ?
C17 N3 N4 C15 1.5(3) . . . . ?
C17 N3 C12 N2 167.0(3) . . . . ?
C17 N3 C12 C13 -15.0(5) . . . . ?
C111 S1 C11 N1 0.7(3) . . . . ?
C111 S1 C11 N2 -179.3(2) . . . . ?
C111 C112 C113 C114 179.2(3) . . . . ?
C111 C112 C117 C116 -179.5(3) . . . . ?
C112 C113 C114 C115 0.1(5) . . . . ?
C113 C112 C117 C116 -0.4(4) . . . . ?
C113 C114 C115 C116 0.2(5) . . . . ?
C114 C115 C116 C117 -0.6(5) . . . . ?
C115 C116 C117 C112 0.7(5) . . . . ?
C117 C112 C113 C114 0.1(4) . . . . ?
C151 C15 C16 C17 -178.6(3) . . . . ?
